data_9009264
loop_
_publ_author_name
'Sejkora, J.'
'Berlepsch, P.'
'Makovicky, E.'
'Balic-Zunic T'
'Litochleb, J.'

_publ_section_title
;
 Teallite from Radvanice near Trutnov (Czech Republic)
 Sample: Anisotropic refinement
;
_journal_name_full 'Neues Jahrbuch fur Mineralogie, Abhandlungen'
_journal_page_first 163
_journal_page_last 180
_journal_volume 177
_journal_year 2002
_chemical_compound_source 'Radvanice near Trutnov, Czech Republic'
_chemical_formula_sum 'Pb0.41 S0.93 Se0.07 Sn0.59'
_chemical_name_mineral Teallite
_space_group_IT_number 62
_symmetry_space_group_name_Hall '-P 2ac 2n'
_symmetry_space_group_name_H-M 'P n m a'
_cell_angle_alpha 90
_cell_angle_beta 90
_cell_angle_gamma 90
_cell_length_a 11.4085
_cell_length_b 4.0860
_cell_length_c 4.2813
_cell_formula_units_Z 4
_cell_volume 199.573
_database_code_amcsd 0014722
_exptl_crystal_density_diffrn 6.335
_cod_original_formula_sum '(Pb.41 Sn.59) (S.93 Se.07)'
_cod_database_code 9009264

loop_
_space_group_symop_operation_xyz
x,y,z
x,1/2-y,z
-x,1/2+y,-z
1/2-x,1/2+y,1/2+z
1/2+x,1/2-y,1/2-z
1/2+x,y,1/2-z
1/2-x,-y,1/2+z
-x,-y,-z

loop_
_atom_site_aniso_label
_atom_site_aniso_U_11
_atom_site_aniso_U_22
_atom_site_aniso_U_33
_atom_site_aniso_U_12
_atom_site_aniso_U_13
_atom_site_aniso_U_23
Pb 0.02830 0.01820 0.01980 0.00000 -0.00160 0.00000
Sn 0.02650 0.01690 0.01760 0.00000 0.00040 0.00000

loop_
_atom_site_label
_atom_site_fract_x
_atom_site_fract_y
_atom_site_fract_z
_atom_site_occupancy
_atom_site_U_iso_or_equiv
Pb 0.12070 0.25000 0.10890 0.41000 0.02210
Sn 0.12070 0.25000 0.10890 0.59000 0.02210
S 0.35330 0.25000 0.02900 0.93000 0.02000
Se 0.35330 0.25000 0.02900 0.07000 0.02000

loop_
_cod_related_entry_id
_cod_related_entry_database
_cod_related_entry_code
1 AMCSD 0014722
